data_2243651
loop_
_publ_author_name
'Harish Chinthal, Chayanna'
'Kavitha, Channappa N.'
'Yathirajan, Hemmige S.'
'Foro, Sabine'
'Rathore, Ravindranath S.'
'Glidewell, Christopher'

_publ_section_title
;
 Fifteen 4-(2-methoxyphenyl)piperazin-1-ium salts containing organic
 anions: supramolecular assembly in zero, one, two and three dimensions
;
_journal_coeditor_code HB7950
_journal_issue 11
_journal_name_full 'Acta Crystallographica Section E'
_journal_page_first 1779
_journal_page_last 1793
_journal_paper_doi 10.1107/S2056989020014097
_journal_volume 76
_journal_year 2020
_chemical_formula_iupac 'C11 H17 N2 O +, C8 H7 O2 -'
_chemical_formula_moiety 'C11 H17 N2 O +, C8 H7 O2 -'
_chemical_formula_sum 'C19 H24 N2 O3'
_chemical_formula_weight 328.40
_chemical_name_systematic
;
4-(2-Methoxyphenyl)piperazin-1-ium 2-methylbenzoate
;
_space_group_crystal_system triclinic
_space_group_IT_number 2
_space_group_name_Hall '-P 1'
_space_group_name_H-M_alt 'P -1'
_atom_sites_solution_hydrogens mixed
_atom_sites_solution_primary difmap
_audit_creation_method SHELXL-2014
_cell_angle_alpha 78.37(2)
_cell_angle_beta 78.27(2)
_cell_angle_gamma 73.83(2)
_cell_formula_units_Z 2
_cell_length_a 7.8260(10)
_cell_length_b 10.320(2)
_cell_length_c 12.055(3)
_cell_measurement_reflns_used 3838
_cell_measurement_temperature 296(2)
_cell_measurement_theta_max 27.648
_cell_measurement_theta_min 2.744
_cell_volume 904.6(3)
_computing_cell_refinement
;
CrysAlis RED (Oxford Diffraction, 2009)
;
_computing_data_collection
;
CrysAlis CCD (Oxford Diffraction, 2009)
;
_computing_data_reduction
;
CrysAlis RED (Oxford Diffraction, 2009)
;
_computing_molecular_graphics
;
PLATON (Spek, 2020)
;
_computing_publication_material
;
SHELXL-2014 (Sheldrick, 2015b) and PLATON (Spek, 2020)
;
_computing_structure_refinement
;
SHELXL-2014 (Sheldrick, 2015b)
;
_computing_structure_solution
;
SHELXT (Sheldrick, 2015a)
;
_diffrn_ambient_temperature 296(2)
_diffrn_measured_fraction_theta_full 0.998
_diffrn_measured_fraction_theta_max 0.909
_diffrn_measurement_device_type
;
Oxford Diffraction Xcalibur with Sapphire CCD
;
_diffrn_measurement_method '\w scans'
_diffrn_radiation_monochromator graphite
_diffrn_radiation_type MoK\a
_diffrn_radiation_wavelength 0.71073
_diffrn_reflns_av_R_equivalents 0.0129
_diffrn_reflns_av_unetI/netI 0.0258
_diffrn_reflns_limit_h_max 10
_diffrn_reflns_limit_h_min -5
_diffrn_reflns_limit_k_max 13
_diffrn_reflns_limit_k_min -11
_diffrn_reflns_limit_l_max 15
_diffrn_reflns_limit_l_min -15
_diffrn_reflns_number 6091
_diffrn_reflns_theta_full 25.242
_diffrn_reflns_theta_max 27.648
_diffrn_reflns_theta_min 2.744
_diffrn_source 'Enhance (Mo) X-ray Source'
_diffrn_standards_decay_% 0
_diffrn_standards_interval_count 0
_diffrn_standards_interval_time 0
_diffrn_standards_number 0
_exptl_absorpt_coefficient_mu 0.082
_exptl_absorpt_correction_T_max 0.968
_exptl_absorpt_correction_T_min 0.883
_exptl_absorpt_correction_type multi-scan
_exptl_absorpt_process_details
;
(CrysAlis RED; Oxford Diffraction, 2009)
;
_exptl_crystal_colour colourless
_exptl_crystal_density_diffrn 1.206
_exptl_crystal_description block
_exptl_crystal_F_000 352
_exptl_crystal_size_max 0.480
_exptl_crystal_size_mid 0.480
_exptl_crystal_size_min 0.400
_refine_diff_density_max 0.161
_refine_diff_density_min -0.162
_refine_ls_extinction_coef 0.057(5)
_refine_ls_extinction_expression Fc^*^=kFc[1+0.001xFc^2^\l^3^/sin(2\q)]^-1/4^
_refine_ls_extinction_method SHELXL
_refine_ls_goodness_of_fit_ref 1.062
_refine_ls_hydrogen_treatment mixed
_refine_ls_matrix_type full
_refine_ls_number_parameters 226
_refine_ls_number_reflns 3838
_refine_ls_number_restraints 0
_refine_ls_restrained_S_all 1.062
_refine_ls_R_factor_all 0.0674
_refine_ls_R_factor_gt 0.0418
_refine_ls_shift/su_max 0.000
_refine_ls_shift/su_mean 0.000
_refine_ls_structure_factor_coef Fsqd
_refine_ls_weighting_details 'w=1/[\s^2^(Fo^2^)+(0.0611P)^2^+0.0332P] where P=(Fo^2^+2Fc^2^)/3'
_refine_ls_weighting_scheme calc
_refine_ls_wR_factor_gt 0.1082
_refine_ls_wR_factor_ref 0.1193
_reflns_number_gt 2600
_reflns_number_total 3838
_reflns_threshold_expression 'I > 2\s(I)'
_cod_data_source_file hb7950sup1.cif
_cod_data_source_block VIII
_cod_database_code 2243651
_shelx_space_group_comment
;
The symmetry employed for this shelxl refinement is uniquely defined
by the following loop, which should always be used as a source of
symmetry information in preference to the above space-group names.
They are only intended as comments.
;
_shelx_estimated_absorpt_t_min 0.962
_shelx_estimated_absorpt_t_max 0.968
_shelxl_version_number 2.014

loop_
_space_group_symop_operation_xyz
'x, y, z'
'-x, -y, -z'

loop_
_atom_site_type_symbol
_atom_site_label
_atom_site_fract_x
_atom_site_fract_y
_atom_site_fract_z
_atom_site_U_iso_or_equiv
_atom_site_adp_type
_atom_site_calc_flag
_atom_site_occupancy
_atom_site_disorder_assembly
_atom_site_disorder_group
N N1 0.42898(16) 0.55387(12) 0.64034(10) 0.0429(3) Uani d 1 . .
H H11 0.3320(19) 0.5684(15) 0.5920(12) 0.051 Uiso d 1 . .
H H12 0.5095(19) 0.4646(16) 0.6376(12) 0.051 Uiso d 1 . .
C C2 0.33370(18) 0.55987(15) 0.75988(11) 0.0449(3) Uani d 1 . .
H H2A 0.2790 0.4832 0.7859 0.054 Uiso calc 1 . .
H H2B 0.2384 0.6433 0.7619 0.054 Uiso calc 1 . .
C C3 0.46231(18) 0.55582(14) 0.83911(11) 0.0448(3) Uani d 1 . .
H H3A 0.3967 0.5651 0.9157 0.054 Uiso calc 1 . .
H H3B 0.5512 0.4688 0.8430 0.054 Uiso calc 1 . .
N N4 0.55258(15) 0.66676(12) 0.79702(9) 0.0445(3) Uani d 1 . .
C C5 0.6584(2) 0.64945(17) 0.68405(12) 0.0534(4) Uani d 1 . .
H H5A 0.7448 0.5613 0.6881 0.064 Uiso calc 1 . .
H H5B 0.7241 0.7198 0.6581 0.064 Uiso calc 1 . .
C C6 0.5332(2) 0.65903(17) 0.60108(12) 0.0542(4) Uani d 1 . .
H H6A 0.4510 0.7490 0.5945 0.065 Uiso calc 1 . .
H H6B 0.6027 0.6466 0.5259 0.065 Uiso calc 1 . .
C C21 0.63967(18) 0.69298(14) 0.87963(11) 0.0434(3) Uani d 1 . .
C C22 0.53136(18) 0.75748(14) 0.97177(12) 0.0453(3) Uani d 1 . .
C C23 0.6112(2) 0.78557(16) 1.05340(13) 0.0562(4) Uani d 1 . .
H H23 0.5396 0.8262 1.1149 0.067 Uiso calc 1 . .
C C24 0.7965(2) 0.75375(18) 1.04446(14) 0.0628(4) Uani d 1 . .
H H24 0.8488 0.7740 1.0995 0.075 Uiso calc 1 . .
C C25 0.9036(2) 0.6926(2) 0.95519(15) 0.0693(5) Uani d 1 . .
H H25 1.0283 0.6715 0.9492 0.083 Uiso calc 1 . .
C C26 0.8242(2) 0.66219(18) 0.87324(14) 0.0599(4) Uani d 1 . .
H H26 0.8973 0.6202 0.8129 0.072 Uiso calc 1 . .
O O22 0.34998(13) 0.78566(11) 0.97381(9) 0.0602(3) Uani d 1 . .
C C27 0.2347(2) 0.85827(19) 1.06138(16) 0.0734(5) Uani d 1 . .
H H27A 0.1119 0.8784 1.0492 0.110 Uiso calc 1 . .
H H27B 0.2676 0.9419 1.0587 0.110 Uiso calc 1 . .
H H27C 0.2472 0.8032 1.1350 0.110 Uiso calc 1 . .
C C31 0.02692(17) 0.80006(14) 0.37927(11) 0.0434(3) Uani d 1 . .
C C32 0.0231(2) 0.93671(15) 0.33658(14) 0.0571(4) Uani d 1 . .
C C33 -0.1295(3) 1.01830(17) 0.29036(17) 0.0752(5) Uani d 1 . .
H H33 -0.1323 1.1089 0.2594 0.090 Uiso calc 1 . .
C C34 -0.2735(2) 0.9696(2) 0.28923(16) 0.0774(6) Uani d 1 . .
H H34 -0.3733 1.0266 0.2588 0.093 Uiso calc 1 . .
C C35 -0.2708(2) 0.8359(2) 0.33318(14) 0.0660(5) Uani d 1 . .
H H35 -0.3690 0.8019 0.3331 0.079 Uiso calc 1 . .
C C36 -0.12087(18) 0.75165(16) 0.37783(12) 0.0523(4) Uani d 1 . .
H H36 -0.1195 0.6609 0.4074 0.063 Uiso calc 1 . .
C C37 0.18760(19) 0.70027(14) 0.42484(13) 0.0482(4) Uani d 1 . .
O O31 0.15924(14) 0.62406(13) 0.51830(10) 0.0692(3) Uani d 1 . .
O O32 0.34037(13) 0.69583(10) 0.36497(10) 0.0615(3) Uani d 1 . .
C C38 0.1751(3) 0.99828(18) 0.3413(2) 0.0863(6) Uani d 1 . .
H H38A 0.1307 1.0954 0.3377 0.130 Uiso calc 1 . .
H H38B 0.2688 0.9785 0.2775 0.130 Uiso calc 1 . .
H H38C 0.2222 0.9600 0.4116 0.130 Uiso calc 1 . .

loop_
_atom_site_aniso_label
_atom_site_aniso_U_11
_atom_site_aniso_U_22
_atom_site_aniso_U_33
_atom_site_aniso_U_12
_atom_site_aniso_U_13
_atom_site_aniso_U_23
N1 0.0422(6) 0.0442(7) 0.0423(7) -0.0085(5) -0.0076(5) -0.0088(5)
C2 0.0437(7) 0.0458(8) 0.0438(8) -0.0139(6) -0.0032(6) -0.0033(6)
C3 0.0488(8) 0.0453(8) 0.0400(7) -0.0170(6) -0.0048(6) -0.0008(6)
N4 0.0510(7) 0.0487(7) 0.0364(6) -0.0207(5) -0.0022(5) -0.0057(5)
C5 0.0586(9) 0.0655(10) 0.0425(8) -0.0319(8) 0.0027(7) -0.0102(7)
C6 0.0678(10) 0.0605(9) 0.0385(8) -0.0287(8) -0.0011(7) -0.0065(7)
C21 0.0503(8) 0.0426(7) 0.0391(7) -0.0187(6) -0.0051(6) -0.0021(6)
C22 0.0480(8) 0.0441(8) 0.0441(8) -0.0156(6) -0.0054(6) -0.0032(6)
C23 0.0658(10) 0.0620(10) 0.0452(9) -0.0237(8) -0.0026(7) -0.0134(7)
C24 0.0649(10) 0.0836(12) 0.0523(9) -0.0336(9) -0.0114(8) -0.0148(9)
C25 0.0497(9) 0.0982(13) 0.0662(11) -0.0248(9) -0.0088(8) -0.0183(10)
C26 0.0517(9) 0.0763(11) 0.0549(10) -0.0196(8) -0.0007(7) -0.0200(8)
O22 0.0496(6) 0.0720(7) 0.0595(7) -0.0088(5) -0.0046(5) -0.0237(6)
C27 0.0582(10) 0.0747(12) 0.0849(13) -0.0085(9) 0.0044(9) -0.0336(10)
C31 0.0417(7) 0.0445(8) 0.0389(7) -0.0049(6) -0.0018(6) -0.0075(6)
C32 0.0583(9) 0.0425(8) 0.0643(10) -0.0064(7) 0.0005(8) -0.0127(7)
C33 0.0775(12) 0.0437(9) 0.0853(13) 0.0025(8) -0.0062(10) 0.0020(9)
C34 0.0550(10) 0.0801(13) 0.0749(12) 0.0088(9) -0.0136(9) 0.0064(10)
C35 0.0473(9) 0.0850(13) 0.0590(10) -0.0117(8) -0.0116(7) 0.0010(9)
C36 0.0460(8) 0.0585(9) 0.0491(9) -0.0137(7) -0.0082(6) 0.0011(7)
C37 0.0462(8) 0.0445(8) 0.0573(9) -0.0121(6) -0.0131(7) -0.0091(7)
O31 0.0594(7) 0.0788(8) 0.0667(8) -0.0227(6) -0.0250(6) 0.0177(6)
O32 0.0422(6) 0.0544(7) 0.0800(8) -0.0033(5) -0.0046(5) -0.0094(6)
C38 0.0885(13) 0.0510(10) 0.1240(18) -0.0242(10) -0.0133(12) -0.0174(11)

loop_
_atom_type_symbol
_atom_type_description
_atom_type_scat_dispersion_real
_atom_type_scat_dispersion_imag
_atom_type_scat_source
C C 0.0033 0.0016 'International Tables Vol C Tables 4.2.6.8 and 6.1.1.4'
H H 0.0000 0.0000 'International Tables Vol C Tables 4.2.6.8 and 6.1.1.4'
N N 0.0061 0.0033 'International Tables Vol C Tables 4.2.6.8 and 6.1.1.4'
O O 0.0106 0.0060 'International Tables Vol C Tables 4.2.6.8 and 6.1.1.4'

loop_
_geom_angle_atom_site_label_1
_geom_angle_atom_site_label_2
_geom_angle_atom_site_label_3
_geom_angle_site_symmetry_1
_geom_angle_site_symmetry_3
_geom_angle
_geom_angle_publ_flag
C6 N1 C2 . . 111.69(11) ?
C6 N1 H11 . . 111.2(8) ?
C2 N1 H11 . . 105.7(8) ?
C6 N1 H12 . . 109.4(8) ?
C2 N1 H12 . . 108.3(9) ?
H11 N1 H12 . . 110.4(12) ?
N1 C2 C3 . . 110.86(11) ?
N1 C2 H2A . . 109.5 ?
C3 C2 H2A . . 109.5 ?
N1 C2 H2B . . 109.5 ?
C3 C2 H2B . . 109.5 ?
H2A C2 H2B . . 108.1 ?
N4 C3 C2 . . 109.85(11) ?
N4 C3 H3A . . 109.7 ?
C2 C3 H3A . . 109.7 ?
N4 C3 H3B . . 109.7 ?
C2 C3 H3B . . 109.7 ?
H3A C3 H3B . . 108.2 ?
C21 N4 C5 . . 117.07(11) ?
C21 N4 C3 . . 113.60(10) ?
C5 N4 C3 . . 109.82(11) ?
N4 C5 C6 . . 109.00(12) ?
N4 C5 H5A . . 109.9 ?
C6 C5 H5A . . 109.9 ?
N4 C5 H5B . . 109.9 ?
C6 C5 H5B . . 109.9 ?
H5A C5 H5B . . 108.3 ?
N1 C6 C5 . . 110.75(12) ?
N1 C6 H6A . . 109.5 ?
C5 C6 H6A . . 109.5 ?
N1 C6 H6B . . 109.5 ?
C5 C6 H6B . . 109.5 ?
H6A C6 H6B . . 108.1 ?
C26 C21 C22 . . 118.20(13) ?
C26 C21 N4 . . 123.60(13) ?
C22 C21 N4 . . 118.18(12) ?
O22 C22 C23 . . 124.39(13) ?
O22 C22 C21 . . 115.73(13) ?
C23 C22 C21 . . 119.88(13) ?
C22 C23 C24 . . 120.54(15) ?
C22 C23 H23 . . 119.7 ?
C24 C23 H23 . . 119.7 ?
C25 C24 C23 . . 120.39(15) ?
C25 C24 H24 . . 119.8 ?
C23 C24 H24 . . 119.8 ?
C24 C25 C26 . . 119.46(15) ?
C24 C25 H25 . . 120.3 ?
C26 C25 H25 . . 120.3 ?
C21 C26 C25 . . 121.52(15) ?
C21 C26 H26 . . 119.2 ?
C25 C26 H26 . . 119.2 ?
C22 O22 C27 . . 117.89(12) ?
O22 C27 H27A . . 109.5 ?
O22 C27 H27B . . 109.5 ?
H27A C27 H27B . . 109.5 ?
O22 C27 H27C . . 109.5 ?
H27A C27 H27C . . 109.5 ?
H27B C27 H27C . . 109.5 ?
C36 C31 C32 . . 119.20(14) ?
C36 C31 C37 . . 117.89(13) ?
C32 C31 C37 . . 122.89(13) ?
C31 C32 C33 . . 117.94(15) ?
C31 C32 C38 . . 122.05(15) ?
C33 C32 C38 . . 119.99(16) ?
C34 C33 C32 . . 122.27(17) ?
C34 C33 H33 . . 118.9 ?
C32 C33 H33 . . 118.9 ?
C33 C34 C35 . . 119.66(17) ?
C33 C34 H34 . . 120.2 ?
C35 C34 H34 . . 120.2 ?
C34 C35 C36 . . 119.66(17) ?
C34 C35 H35 . . 120.2 ?
C36 C35 H35 . . 120.2 ?
C31 C36 C35 . . 121.23(15) ?
C31 C36 H36 . . 119.4 ?
C35 C36 H36 . . 119.4 ?
O31 C37 O32 . . 124.33(14) ?
O31 C37 C31 . . 117.71(13) ?
O32 C37 C31 . . 117.92(13) ?
C32 C38 H38A . . 109.5 ?
C32 C38 H38B . . 109.5 ?
H38A C38 H38B . . 109.5 ?
C32 C38 H38C . . 109.5 ?
H38A C38 H38C . . 109.5 ?
H38B C38 H38C . . 109.5 ?

loop_
_geom_bond_atom_site_label_1
_geom_bond_atom_site_label_2
_geom_bond_site_symmetry_2
_geom_bond_distance
_geom_bond_publ_flag
N1 C6 . 1.4820(18) ?
N1 C2 . 1.4866(18) ?
N1 H11 . 1.010(15) ?
N1 H12 . 0.963(16) ?
C2 C3 . 1.5094(19) ?
C2 H2A . 0.9700 ?
C2 H2B . 0.9700 ?
C3 N4 . 1.4621(17) ?
C3 H3A . 0.9700 ?
C3 H3B . 0.9700 ?
N4 C21 . 1.4202(18) ?
N4 C5 . 1.4592(18) ?
C5 C6 . 1.508(2) ?
C5 H5A . 0.9700 ?
C5 H5B . 0.9700 ?
C6 H6A . 0.9700 ?
C6 H6B . 0.9700 ?
C21 C26 . 1.379(2) ?
C21 C22 . 1.413(2) ?
C22 O22 . 1.3634(16) ?
C22 C23 . 1.381(2) ?
C23 C24 . 1.382(2) ?
C23 H23 . 0.9300 ?
C24 C25 . 1.368(2) ?
C24 H24 . 0.9300 ?
C25 C26 . 1.394(2) ?
C25 H25 . 0.9300 ?
C26 H26 . 0.9300 ?
O22 C27 . 1.4300(19) ?
C27 H27A . 0.9600 ?
C27 H27B . 0.9600 ?
C27 H27C . 0.9600 ?
C31 C36 . 1.3861(19) ?
C31 C32 . 1.395(2) ?
C31 C37 . 1.508(2) ?
C32 C33 . 1.402(2) ?
C32 C38 . 1.511(2) ?
C33 C34 . 1.359(3) ?
C33 H33 . 0.9300 ?
C34 C35 . 1.370(3) ?
C34 H34 . 0.9300 ?
C35 C36 . 1.387(2) ?
C35 H35 . 0.9300 ?
C36 H36 . 0.9300 ?
C37 O31 . 1.2552(17) ?
C37 O32 . 1.2587(16) ?
C38 H38A . 0.9600 ?
C38 H38B . 0.9600 ?
C38 H38C . 0.9600 ?

loop_
_geom_hbond_atom_site_label_D
_geom_hbond_atom_site_label_H
_geom_hbond_atom_site_label_A
_geom_hbond_site_symmetry_A
_geom_hbond_distance_DH
_geom_hbond_distance_HA
_geom_hbond_distance_DA
_geom_hbond_angle_DHA
_geom_hbond_publ_flag
N1 H11 O31 . 1.010(15) 1.673(15) 2.6696(19) 168.6(13) no
N1 H12 O32 2_666 0.963(16) 1.745(16) 2.7077(17) 178.2(10) no

loop_
_geom_torsion_atom_site_label_1
_geom_torsion_atom_site_label_2
_geom_torsion_atom_site_label_3
_geom_torsion_atom_site_label_4
_geom_torsion_site_symmetry_1
_geom_torsion_site_symmetry_2
_geom_torsion_site_symmetry_3
_geom_torsion_site_symmetry_4
_geom_torsion
_geom_torsion_publ_flag
C6 N1 C2 C3 . . . . -52.32(16) ?
N1 C2 C3 N4 . . . . 56.11(15) ?
C2 C3 N4 C21 . . . . 164.70(11) ?
C2 C3 N4 C5 . . . . -62.04(15) ?
C21 N4 C5 C6 . . . . -165.56(12) ?
C3 N4 C5 C6 . . . . 62.98(16) ?
C2 N1 C6 C5 . . . . 53.64(16) ?
N4 C5 C6 N1 . . . . -58.51(17) ?
C5 N4 C21 C26 . . . . -20.7(2) ?
C3 N4 C21 C26 . . . . 109.01(15) ?
C5 N4 C21 C22 . . . . 157.56(13) ?
C3 N4 C21 C22 . . . . -72.74(15) ?
C26 C21 C22 O22 . . . . 179.95(13) ?
N4 C21 C22 O22 . . . . 1.60(18) ?
C26 C21 C22 C23 . . . . -1.2(2) ?
N4 C21 C22 C23 . . . . -179.54(12) ?
O22 C22 C23 C24 . . . . -179.86(14) ?
C21 C22 C23 C24 . . . . 1.4(2) ?
C22 C23 C24 C25 . . . . -0.7(2) ?
C23 C24 C25 C26 . . . . -0.2(3) ?
C22 C21 C26 C25 . . . . 0.3(2) ?
N4 C21 C26 C25 . . . . 178.59(14) ?
C24 C25 C26 C21 . . . . 0.3(3) ?
C23 C22 O22 C27 . . . . 4.9(2) ?
C21 C22 O22 C27 . . . . -176.31(13) ?
C36 C31 C32 C33 . . . . -2.0(2) ?
C37 C31 C32 C33 . . . . 176.40(15) ?
C36 C31 C32 C38 . . . . 176.65(15) ?
C37 C31 C32 C38 . . . . -4.9(2) ?
C31 C32 C33 C34 . . . . 2.0(3) ?
C38 C32 C33 C34 . . . . -176.74(18) ?
C32 C33 C34 C35 . . . . -0.8(3) ?
C33 C34 C35 C36 . . . . -0.3(3) ?
C32 C31 C36 C35 . . . . 1.0(2) ?
C37 C31 C36 C35 . . . . -177.50(14) ?
C34 C35 C36 C31 . . . . 0.2(2) ?
C36 C31 C37 O31 . . . . -47.61(19) ?
C32 C31 C37 O31 . . . . 133.92(15) ?
C36 C31 C37 O32 . . . . 130.15(14) ?
C32 C31 C37 O32 . . . . -48.3(2) ?

_cod_database_fobs_code 2243651
